data_4105240
loop_
_publ_author_name
'Michaela Zirngast'
'Michaela Flock'
'Judith Baumgartner'
'Christoph Marschner'

_publ_section_title
;
 Group 4 Metallocene Complexes of Disilenes, Digermenes, and a Silagermene
;
_journal_name_full 'Journal of the American Chemical Society'
_journal_page_first 15952
_journal_page_last 15962
_journal_paper_doi 10.1021/ja905654r
_journal_volume 131
_journal_year 2009
_chemical_formula_sum 'C28 H64 Si6 Sn3 Zr'
_chemical_formula_weight 1016.62
_chemical_name_systematic
; 
 ? 
;
_space_group_IT_number 2
_symmetry_cell_setting triclinic
_symmetry_space_group_name_Hall '-P 1'
_symmetry_space_group_name_H-M 'P -1'
_atom_sites_solution_hydrogens geom
_atom_sites_solution_primary direct
_atom_sites_solution_secondary difmap
_audit_creation_method SHELXL-97
_cell_angle_alpha 87.04(3)
_cell_angle_beta 87.75(3)
_cell_angle_gamma 76.30(3)
_cell_formula_units_Z 2
_cell_length_a 10.916(2)
_cell_length_b 11.849(2)
_cell_length_c 17.496(3)
_cell_measurement_reflns_used 2691
_cell_measurement_temperature 100(2)
_cell_measurement_theta_max 52.024
_cell_measurement_theta_min 4.426
_cell_volume 2194.8(7)
_computing_cell_refinement 'Bruker XSCANS'
_computing_data_collection 'Bruker XSCANS'
_computing_data_reduction 'Bruker SHELXTL'
_computing_molecular_graphics 'Bruker SHELXTL'
_computing_publication_material 'Bruker SHELXTL'
_computing_structure_refinement 'SHELXL-97 (Sheldrick, 1997)'
_computing_structure_solution 'SHELXS-97 (Sheldrick, 1990)'
_diffrn_ambient_temperature 100(2)
_diffrn_measured_fraction_theta_full 0.993
_diffrn_measured_fraction_theta_max 0.993
_diffrn_measurement_device_type 'SMART APEX'
_diffrn_measurement_method '\w scans'
_diffrn_radiation_monochromator graphite
_diffrn_radiation_source 'fine-focus sealed tube'
_diffrn_radiation_type MoK\a
_diffrn_radiation_wavelength 0.71073
_diffrn_reflns_av_R_equivalents 0.0649
_diffrn_reflns_av_sigmaI/netI 0.1044
_diffrn_reflns_limit_h_max 12
_diffrn_reflns_limit_h_min -12
_diffrn_reflns_limit_k_max 13
_diffrn_reflns_limit_k_min -13
_diffrn_reflns_limit_l_max 20
_diffrn_reflns_limit_l_min -20
_diffrn_reflns_number 14513
_diffrn_reflns_theta_full 24.00
_diffrn_reflns_theta_max 24.00
_diffrn_reflns_theta_min 1.17
_exptl_absorpt_coefficient_mu 2.098
_exptl_absorpt_correction_T_max 0.6012
_exptl_absorpt_correction_T_min 0.4588
_exptl_absorpt_correction_type multi-scan
_exptl_absorpt_process_details SADABS
_exptl_crystal_colour red
_exptl_crystal_density_diffrn 1.538
_exptl_crystal_description blocks
_exptl_crystal_F_000 1012
_exptl_crystal_size_max 0.44
_exptl_crystal_size_mid 0.30
_exptl_crystal_size_min 0.27
_refine_diff_density_max 1.253
_refine_diff_density_min -2.040
_refine_diff_density_rms 0.211
_refine_ls_extinction_method none
_refine_ls_goodness_of_fit_ref 1.204
_refine_ls_hydrogen_treatment constr
_refine_ls_matrix_type full
_refine_ls_number_parameters 361
_refine_ls_number_reflns 6849
_refine_ls_number_restraints 30
_refine_ls_restrained_S_all 1.201
_refine_ls_R_factor_all 0.1202
_refine_ls_R_factor_gt 0.0885
_refine_ls_shift/su_max 0.000
_refine_ls_shift/su_mean 0.000
_refine_ls_structure_factor_coef Fsqd
_refine_ls_weighting_details 'calc w=1/[\s^2^(Fo^2^)+(0.0326P)^2^+26.9075P] where P=(Fo^2^+2Fc^2^)/3'
_refine_ls_weighting_scheme calc
_refine_ls_wR_factor_gt 0.1501
_refine_ls_wR_factor_ref 0.1621
_reflns_number_gt 5160
_reflns_number_total 6849
_reflns_threshold_expression >2sigma(I)
_cod_data_source_file ja905654r_si_002_7.cif
_cod_data_source_block 467j_14
_cod_database_code 4105240

loop_
_symmetry_equiv_pos_as_xyz
'x, y, z'
'-x, -y, -z'

loop_
_atom_site_label
_atom_site_type_symbol
_atom_site_fract_x
_atom_site_fract_y
_atom_site_fract_z
_atom_site_U_iso_or_equiv
_atom_site_adp_type
_atom_site_occupancy
_atom_site_symmetry_multiplicity
_atom_site_calc_flag
_atom_site_refinement_flags
Zr1 Zr 0.53531(13) 0.47121(11) 0.24007(8) 0.0163(3) Uani 1 1 d .
Sn1 Sn 0.26145(9) 0.55418(8) 0.25967(5) 0.0132(2) Uani 1 1 d .
Sn2 Sn 0.30271(9) 0.30904(8) 0.24479(5) 0.0148(3) Uani 1 1 d .
Sn3 Sn 0.56855(9) 0.21748(8) 0.23649(5) 0.0150(3) Uani 1 1 d .
Si1 Si 0.1487(4) 0.6215(3) 0.3878(2) 0.0173(9) Uani 1 1 d .
Si2 Si 0.1103(4) 0.6848(3) 0.1634(2) 0.0184(9) Uani 1 1 d .
Si3 Si 0.1902(4) 0.2661(4) 0.1272(2) 0.0243(10) Uani 1 1 d .
Si4 Si 0.1959(4) 0.2126(3) 0.3563(2) 0.0208(10) Uani 1 1 d .
Si5 Si 0.6421(4) 0.0903(3) 0.1197(2) 0.0197(9) Uani 1 1 d .
Si6 Si 0.6450(4) 0.0667(4) 0.3472(2) 0.0235(10) Uani 1 1 d .
C1 C 0.6822(15) 0.4967(15) 0.1338(8) 0.038(5) Uani 1 1 d .
H1 H 0.7701 0.4711 0.1421 0.045 Uiso 1 1 calc R
C2 C 0.6062(18) 0.6088(13) 0.1488(9) 0.037(5) Uani 1 1 d .
H2 H 0.6331 0.6711 0.1695 0.044 Uiso 1 1 calc R
C3 C 0.4879(18) 0.6096(15) 0.1278(9) 0.039(5) Uani 1 1 d .
H3 H 0.4175 0.6742 0.1309 0.046 Uiso 1 1 calc R
C4 C 0.4849(16) 0.5056(14) 0.1019(9) 0.035(4) Uani 1 1 d U
H4 H 0.4123 0.4850 0.0842 0.041 Uiso 1 1 calc R
C5 C 0.6069(15) 0.4318(15) 0.1053(9) 0.035(4) Uani 1 1 d U
H5 H 0.6319 0.3533 0.0908 0.042 Uiso 1 1 calc R
C6 C 0.6115(13) 0.5931(13) 0.3294(8) 0.021(3) Uani 1 1 d U
H6 H 0.6091 0.6709 0.3123 0.025 Uiso 1 1 calc R
C7 C 0.5145(17) 0.5557(13) 0.3709(9) 0.037(5) Uani 1 1 d .
H7 H 0.4369 0.6035 0.3884 0.044 Uiso 1 1 calc R
C8 C 0.5542(12) 0.4334(13) 0.3818(8) 0.020(3) Uani 1 1 d .
H8 H 0.5069 0.3830 0.4057 0.024 Uiso 1 1 calc R
C9 C 0.6771(13) 0.4011(13) 0.3503(8) 0.022(3) Uani 1 1 d .
H9 H 0.7286 0.3242 0.3515 0.026 Uiso 1 1 calc R
C10 C 0.7120(14) 0.4974(12) 0.3175(8) 0.021(3) Uani 1 1 d U
H10 H 0.7898 0.4985 0.2916 0.026 Uiso 1 1 calc R
C11 C 0.2078(13) 0.5195(13) 0.4689(8) 0.025(4) Uani 1 1 d .
H11A H 0.1751 0.5552 0.5172 0.037 Uiso 1 1 calc R
H11B H 0.3002 0.5015 0.4680 0.037 Uiso 1 1 calc R
H11C H 0.1793 0.4476 0.4646 0.037 Uiso 1 1 calc R
C12 C 0.1793(15) 0.7679(13) 0.4055(9) 0.031(4) Uani 1 1 d .
H12A H 0.1308 0.7996 0.4511 0.047 Uiso 1 1 calc R
H12B H 0.1536 0.8209 0.3611 0.047 Uiso 1 1 calc R
H12C H 0.2694 0.7593 0.4136 0.047 Uiso 1 1 calc R
C13 C -0.0270(14) 0.6498(14) 0.3868(9) 0.030(4) Uani 1 1 d .
H13A H -0.0514 0.5818 0.3683 0.046 Uiso 1 1 calc R
H13B H -0.0600 0.7177 0.3529 0.046 Uiso 1 1 calc R
H13C H -0.0618 0.6647 0.4388 0.046 Uiso 1 1 calc R
C14 C 0.1045(17) 0.8352(14) 0.1911(11) 0.052(5) Uani 1 1 d .
H14A H 0.1808 0.8360 0.2185 0.078 Uiso 1 1 calc R
H14B H 0.0301 0.8625 0.2244 0.078 Uiso 1 1 calc R
H14C H 0.0994 0.8866 0.1450 0.078 Uiso 1 1 calc R
C15 C -0.0557(15) 0.6621(18) 0.1707(12) 0.057(6) Uani 1 1 d .
H15A H -0.0770 0.6444 0.2242 0.086 Uiso 1 1 calc R
H15B H -0.0611 0.5972 0.1394 0.086 Uiso 1 1 calc R
H15C H -0.1151 0.7330 0.1522 0.086 Uiso 1 1 calc R
C16 C 0.1567(18) 0.6798(16) 0.0593(9) 0.054(6) Uani 1 1 d .
H16A H 0.1044 0.7469 0.0315 0.081 Uiso 1 1 calc R
H16B H 0.1442 0.6079 0.0390 0.081 Uiso 1 1 calc R
H16C H 0.2457 0.6821 0.0529 0.081 Uiso 1 1 calc R
C17 C 0.2239(18) 0.3440(14) 0.0368(9) 0.046(5) Uani 1 1 d .
H17A H 0.3150 0.3251 0.0258 0.069 Uiso 1 1 calc R
H17B H 0.1939 0.4280 0.0423 0.069 Uiso 1 1 calc R
H17C H 0.1805 0.3199 -0.0053 0.069 Uiso 1 1 calc R
C18 C 0.0150(14) 0.3101(17) 0.1486(12) 0.056(6) Uani 1 1 d .
H18A H -0.0090 0.3926 0.1602 0.084 Uiso 1 1 calc R
H18B H -0.0064 0.2634 0.1927 0.084 Uiso 1 1 calc R
H18C H -0.0306 0.2972 0.1039 0.084 Uiso 1 1 calc R
C19 C 0.2274(16) 0.1072(13) 0.1084(9) 0.034(4) Uani 1 1 d .
H19A H 0.2004 0.0966 0.0571 0.052 Uiso 1 1 calc R
H19B H 0.1829 0.0670 0.1466 0.052 Uiso 1 1 calc R
H19C H 0.3185 0.0750 0.1118 0.052 Uiso 1 1 calc R
C20 C 0.1798(16) 0.0664(12) 0.3254(11) 0.039(5) Uani 1 1 d .
H20A H 0.1312 0.0321 0.3645 0.059 Uiso 1 1 calc R
H20B H 0.2638 0.0148 0.3189 0.059 Uiso 1 1 calc R
H20C H 0.1362 0.0764 0.2767 0.059 Uiso 1 1 calc R
C21 C 0.0314(15) 0.3009(13) 0.3728(10) 0.038(4) Uani 1 1 d .
H21A H -0.0101 0.3207 0.3236 0.056 Uiso 1 1 calc R
H21B H 0.0342 0.3725 0.3977 0.056 Uiso 1 1 calc R
H21C H -0.0159 0.2558 0.4058 0.056 Uiso 1 1 calc R
C22 C 0.2807(16) 0.1902(14) 0.4498(8) 0.037(4) Uani 1 1 d .
H22A H 0.2861 0.2657 0.4680 0.055 Uiso 1 1 calc R
H22B H 0.3659 0.1415 0.4421 0.055 Uiso 1 1 calc R
H22C H 0.2342 0.1519 0.4879 0.055 Uiso 1 1 calc R
C23 C 0.5628(15) 0.1477(14) 0.0278(9) 0.034(4) Uani 1 1 d .
H23A H 0.5648 0.2296 0.0189 0.051 Uiso 1 1 calc R
H23B H 0.4750 0.1408 0.0310 0.051 Uiso 1 1 calc R
H23C H 0.6072 0.1026 -0.0146 0.051 Uiso 1 1 calc R
C24 C 0.6250(14) -0.0641(12) 0.1371(9) 0.026(4) Uani 1 1 d U
H24A H 0.5361 -0.0637 0.1477 0.039 Uiso 1 1 calc R
H24B H 0.6751 -0.1002 0.1810 0.039 Uiso 1 1 calc R
H24C H 0.6551 -0.1085 0.0915 0.039 Uiso 1 1 calc R
C25 C 0.8141(14) 0.0845(13) 0.1033(9) 0.032(4) Uani 1 1 d .
H25A H 0.8474 0.0329 0.0615 0.048 Uiso 1 1 calc R
H25B H 0.8595 0.0546 0.1501 0.048 Uiso 1 1 calc R
H25C H 0.8253 0.1627 0.0898 0.048 Uiso 1 1 calc R
C26 C 0.5617(15) -0.0572(13) 0.3553(9) 0.033(4) Uani 1 1 d .
H26A H 0.5558 -0.0857 0.3043 0.049 Uiso 1 1 calc R
H26B H 0.4767 -0.0294 0.3776 0.049 Uiso 1 1 calc R
H26C H 0.6096 -0.1205 0.3882 0.049 Uiso 1 1 calc R
C27 C 0.8154(16) 0.0018(15) 0.3260(9) 0.042(5) Uani 1 1 d .
H27A H 0.8612 0.0637 0.3203 0.064 Uiso 1 1 calc R
H27B H 0.8240 -0.0400 0.2785 0.064 Uiso 1 1 calc R
H27C H 0.8503 -0.0524 0.3682 0.064 Uiso 1 1 calc R
C28 C 0.6363(16) 0.1299(14) 0.4448(8) 0.034(4) Uani 1 1 d .
H28A H 0.6650 0.0671 0.4833 0.051 Uiso 1 1 calc R
H28B H 0.5489 0.1700 0.4570 0.051 Uiso 1 1 calc R
H28C H 0.6903 0.1852 0.4446 0.051 Uiso 1 1 calc R

loop_
_atom_site_aniso_label
_atom_site_aniso_U_11
_atom_site_aniso_U_22
_atom_site_aniso_U_33
_atom_site_aniso_U_23
_atom_site_aniso_U_13
_atom_site_aniso_U_12
Zr1 0.0166(8) 0.0148(8) 0.0173(8) 0.0020(6) -0.0010(6) -0.0040(6)
Sn1 0.0146(5) 0.0124(5) 0.0117(5) -0.0006(4) -0.0003(4) -0.0013(4)
Sn2 0.0166(6) 0.0122(5) 0.0157(5) -0.0005(4) -0.0008(4) -0.0034(4)
Sn3 0.0179(6) 0.0103(5) 0.0151(5) -0.0002(4) -0.0024(4) 0.0006(4)
Si1 0.023(2) 0.012(2) 0.017(2) -0.0019(17) 0.0001(18) -0.0043(18)
Si2 0.015(2) 0.022(2) 0.016(2) 0.0011(17) -0.0004(17) -0.0012(18)
Si3 0.022(2) 0.028(2) 0.024(2) -0.0109(19) -0.0055(19) -0.005(2)
Si4 0.020(2) 0.016(2) 0.026(2) -0.0028(18) 0.0051(19) -0.0037(19)
Si5 0.026(2) 0.011(2) 0.021(2) -0.0043(17) -0.0016(19) -0.0020(18)
Si6 0.027(3) 0.019(2) 0.022(2) 0.0038(18) -0.0038(19) -0.0003(19)
C1 0.018(9) 0.060(12) 0.019(9) 0.014(8) -0.005(7) 0.021(9)
C2 0.061(13) 0.017(9) 0.029(10) -0.010(7) 0.035(9) -0.004(9)
C3 0.050(13) 0.034(10) 0.023(10) 0.003(8) 0.010(9) 0.004(9)
C4 0.034(4) 0.035(4) 0.035(4) -0.0012(10) -0.0012(10) -0.0086(14)
C5 0.035(4) 0.035(4) 0.035(4) -0.0015(10) -0.0006(10) -0.0081(14)
C6 0.021(3) 0.021(3) 0.021(3) -0.0011(10) -0.0007(10) -0.0048(13)
C7 0.050(12) 0.024(9) 0.029(10) -0.012(8) -0.028(9) 0.011(8)
C8 0.010(8) 0.038(10) 0.017(8) -0.001(7) -0.001(6) -0.013(7)
C9 0.018(8) 0.024(9) 0.022(8) -0.003(7) -0.008(7) -0.002(7)
C10 0.021(4) 0.021(4) 0.022(4) -0.0010(10) -0.0010(10) -0.0051(13)
C11 0.017(8) 0.033(9) 0.027(9) 0.002(7) 0.003(7) -0.012(7)
C12 0.032(10) 0.031(9) 0.032(10) -0.017(8) 0.014(8) -0.009(8)
C13 0.025(9) 0.040(10) 0.029(9) -0.012(8) 0.002(7) -0.011(8)
C14 0.038(11) 0.034(11) 0.074(15) -0.004(10) -0.025(10) 0.013(9)
C15 0.021(10) 0.078(15) 0.075(15) 0.012(12) -0.026(10) -0.014(10)
C16 0.056(13) 0.049(12) 0.031(11) 0.005(9) -0.001(9) 0.036(10)
C17 0.078(14) 0.031(10) 0.033(11) 0.011(8) -0.041(10) -0.017(10)
C18 0.014(9) 0.072(14) 0.082(16) -0.046(12) -0.006(10) -0.001(9)
C19 0.043(11) 0.032(10) 0.031(10) -0.014(8) -0.002(8) -0.010(9)
C20 0.035(10) 0.016(9) 0.068(13) 0.006(8) -0.009(9) -0.010(8)
C21 0.041(11) 0.028(10) 0.044(11) 0.002(8) 0.014(9) -0.012(9)
C22 0.052(12) 0.037(10) 0.014(9) 0.007(7) 0.010(8) 0.001(9)
C23 0.034(10) 0.040(10) 0.028(9) -0.003(8) -0.002(8) -0.005(8)
C24 0.027(4) 0.026(4) 0.026(4) -0.0013(10) -0.0007(10) -0.0061(13)
C25 0.037(10) 0.028(9) 0.022(9) -0.004(7) -0.002(8) 0.009(8)
C26 0.043(11) 0.038(10) 0.018(9) 0.004(7) -0.011(8) -0.010(9)
C27 0.050(12) 0.042(11) 0.031(10) 0.007(8) -0.008(9) -0.004(10)
C28 0.057(12) 0.035(10) 0.016(9) 0.003(7) -0.009(8) -0.022(9)

loop_
_atom_type_symbol
_atom_type_description
_atom_type_scat_dispersion_real
_atom_type_scat_dispersion_imag
_atom_type_scat_source
C C 0.0033 0.0016 'International Tables Vol C Tables 4.2.6.8 and 6.1.1.4'
H H 0.0000 0.0000 'International Tables Vol C Tables 4.2.6.8 and 6.1.1.4'
Si Si 0.0817 0.0704 'International Tables Vol C Tables 4.2.6.8 and 6.1.1.4'
Sn Sn -0.6537 1.4246 'International Tables Vol C Tables 4.2.6.8 and 6.1.1.4'
Zr Zr -2.9673 0.5597 'International Tables Vol C Tables 4.2.6.8 and 6.1.1.4'

loop_
_geom_angle_atom_site_label_1
_geom_angle_atom_site_label_2
_geom_angle_atom_site_label_3
_geom_angle
C2 Zr1 C1 33.6(5)
C2 Zr1 C6 79.6(6)
C1 Zr1 C6 95.7(5)
C2 Zr1 C3 31.8(6)
C1 Zr1 C3 53.5(5)
C6 Zr1 C3 100.3(5)
C2 Zr1 C10 84.0(6)
C1 Zr1 C10 81.9(5)
C6 Zr1 C10 32.7(4)
C3 Zr1 C10 114.2(6)
C2 Zr1 C5 54.5(5)
C1 Zr1 C5 32.2(5)
C6 Zr1 C5 127.9(5)
C3 Zr1 C5 53.6(5)
C10 Zr1 C5 110.8(5)
C2 Zr1 C4 53.0(6)
C1 Zr1 C4 53.3(5)
C6 Zr1 C4 130.6(5)
C3 Zr1 C4 31.3(5)
C10 Zr1 C4 133.8(5)
C5 Zr1 C4 32.9(5)
C2 Zr1 C9 115.0(6)
C1 Zr1 C9 103.5(5)
C6 Zr1 C9 53.3(5)
C3 Zr1 C9 146.2(6)
C10 Zr1 C9 32.0(4)
C5 Zr1 C9 122.1(5)
C4 Zr1 C9 154.7(5)
C2 Zr1 C8 133.4(6)
C1 Zr1 C8 134.9(5)
C6 Zr1 C8 54.2(5)
C3 Zr1 C8 150.1(5)
C10 Zr1 C8 54.3(5)
C5 Zr1 C8 152.6(5)
C4 Zr1 C8 171.8(5)
C9 Zr1 C8 32.6(4)
C2 Zr1 C7 107.9(6)
C1 Zr1 C7 128.3(6)
C6 Zr1 C7 32.6(5)
C3 Zr1 C7 117.4(5)
C10 Zr1 C7 54.1(5)
C5 Zr1 C7 160.4(6)
C4 Zr1 C7 146.6(5)
C9 Zr1 C7 53.4(5)
C8 Zr1 C7 32.7(5)
C2 Zr1 Sn1 106.8(4)
C1 Zr1 Sn1 132.0(3)
C6 Zr1 Sn1 101.4(3)
C3 Zr1 Sn1 79.2(4)
C10 Zr1 Sn1 131.5(3)
C5 Zr1 Sn1 113.7(4)
C4 Zr1 Sn1 82.4(4)
C9 Zr1 Sn1 122.6(3)
C8 Zr1 Sn1 90.1(3)
C7 Zr1 Sn1 77.9(4)
C2 Zr1 Sn3 130.6(3)
C1 Zr1 Sn3 98.5(4)
C6 Zr1 Sn3 131.5(3)
C3 Zr1 Sn3 125.2(4)
C10 Zr1 Sn3 104.7(3)
C5 Zr1 Sn3 77.6(4)
C4 Zr1 Sn3 94.0(4)
C9 Zr1 Sn3 78.3(3)
C8 Zr1 Sn3 84.3(3)
C7 Zr1 Sn3 116.4(4)
Sn1 Zr1 Sn3 102.67(6)
Si1 Sn1 Si2 100.58(13)
Si1 Sn1 Sn2 112.44(10)
Si2 Sn1 Sn2 116.35(10)
Si1 Sn1 Zr1 123.96(10)
Si2 Sn1 Zr1 126.55(10)
Sn2 Sn1 Zr1 75.05(5)
Si3 Sn2 Si4 102.66(14)
Si3 Sn2 Sn3 112.99(11)
Si4 Sn2 Sn3 112.20(10)
Si3 Sn2 Sn1 110.26(11)
Si4 Sn2 Sn1 111.72(10)
Sn3 Sn2 Sn1 107.07(5)
Si5 Sn3 Si6 100.34(13)
Si5 Sn3 Sn2 113.21(10)
Si6 Sn3 Sn2 111.96(11)
Si5 Sn3 Zr1 126.52(10)
Si6 Sn3 Zr1 126.48(11)
Sn2 Sn3 Zr1 74.93(5)
C11 Si1 C13 109.4(7)
C11 Si1 C12 109.0(7)
C13 Si1 C12 103.9(7)
C11 Si1 Sn1 112.2(5)
C13 Si1 Sn1 114.5(5)
C12 Si1 Sn1 107.4(5)
C14 Si2 C16 106.0(9)
C14 Si2 C15 108.1(9)
C16 Si2 C15 106.1(9)
C14 Si2 Sn1 104.3(6)
C16 Si2 Sn1 118.3(5)
C15 Si2 Sn1 113.4(6)
C17 Si3 C19 107.3(8)
C17 Si3 C18 108.0(9)
C19 Si3 C18 106.3(8)
C17 Si3 Sn2 114.9(5)
C19 Si3 Sn2 112.3(5)
C18 Si3 Sn2 107.6(6)
C21 Si4 C22 108.9(8)
C21 Si4 C20 106.1(7)
C22 Si4 C20 108.4(8)
C21 Si4 Sn2 109.3(5)
C22 Si4 Sn2 115.6(5)
C20 Si4 Sn2 108.1(6)
C25 Si5 C23 106.7(7)
C25 Si5 C24 107.6(7)
C23 Si5 C24 107.4(7)
C25 Si5 Sn3 106.6(5)
C23 Si5 Sn3 115.4(5)
C24 Si5 Sn3 112.8(5)
C27 Si6 C28 106.4(8)
C27 Si6 C26 107.2(8)
C28 Si6 C26 107.6(7)
C27 Si6 Sn3 106.3(5)
C28 Si6 Sn3 114.7(5)
C26 Si6 Sn3 114.1(5)
C5 C1 C2 108.3(15)
C5 C1 Zr1 74.9(10)
C2 C1 Zr1 73.1(9)
C3 C2 C1 106.8(16)
C3 C2 Zr1 75.1(10)
C1 C2 Zr1 73.4(9)
C4 C3 C2 109.9(16)
C4 C3 Zr1 74.7(10)
C2 C3 Zr1 73.1(10)
C3 C4 C5 109.0(16)
C3 C4 Zr1 73.9(10)
C5 C4 Zr1 73.4(9)
C1 C5 C4 105.9(15)
C1 C5 Zr1 72.8(10)
C4 C5 Zr1 73.7(9)
C10 C6 C7 109.0(13)
C10 C6 Zr1 74.1(8)
C7 C6 Zr1 75.7(8)
C6 C7 C8 107.1(14)
C6 C7 Zr1 71.7(9)
C8 C7 Zr1 72.8(8)
C9 C8 C7 106.6(14)
C9 C8 Zr1 73.7(8)
C7 C8 Zr1 74.5(8)
C10 C9 C8 109.9(13)
C10 C9 Zr1 73.3(8)
C8 C9 Zr1 73.8(8)
C9 C10 C6 107.2(13)
C9 C10 Zr1 74.7(8)
C6 C10 Zr1 73.2(8)

loop_
_geom_bond_atom_site_label_1
_geom_bond_atom_site_label_2
_geom_bond_distance
Zr1 C2 2.457(15)
Zr1 C1 2.462(16)
Zr1 C6 2.475(14)
Zr1 C3 2.482(16)
Zr1 C10 2.486(14)
Zr1 C5 2.487(16)
Zr1 C4 2.492(16)
Zr1 C9 2.503(14)
Zr1 C8 2.504(14)
Zr1 C7 2.526(15)
Zr1 Sn1 2.9297(19)
Zr1 Sn3 2.9454(18)
Sn1 Si1 2.584(4)
Sn1 Si2 2.587(4)
Sn1 Sn2 2.8561(14)
Sn2 Si3 2.569(4)
Sn2 Si4 2.587(4)
Sn2 Sn3 2.8480(16)
Sn3 Si5 2.589(4)
Sn3 Si6 2.589(4)
Si1 C11 1.849(14)
Si1 C13 1.868(15)
Si1 C12 1.886(15)
Si2 C14 1.857(17)
Si2 C16 1.871(17)
Si2 C15 1.893(17)
Si3 C17 1.858(17)
Si3 C19 1.873(15)
Si3 C18 1.886(16)
Si4 C21 1.872(16)
Si4 C22 1.887(16)
Si4 C20 1.891(15)
Si5 C25 1.874(16)
Si5 C23 1.875(15)
Si5 C24 1.891(14)
Si6 C27 1.867(17)
Si6 C28 1.888(15)
Si6 C26 1.899(16)
C1 C5 1.37(2)
C1 C2 1.42(2)
C2 C3 1.35(2)
C3 C4 1.34(2)
C4 C5 1.41(2)
C6 C10 1.396(19)
C6 C7 1.40(2)
C7 C8 1.42(2)
C8 C9 1.403(19)
C9 C10 1.378(19)

loop_
_geom_torsion_atom_site_label_1
_geom_torsion_atom_site_label_2
_geom_torsion_atom_site_label_3
_geom_torsion_atom_site_label_4
_geom_torsion
C2 Zr1 Sn1 Si1 -116.7(4)
C1 Zr1 Sn1 Si1 -142.7(6)
C6 Zr1 Sn1 Si1 -34.2(4)
C3 Zr1 Sn1 Si1 -132.7(4)
C10 Zr1 Sn1 Si1 -19.8(4)
C5 Zr1 Sn1 Si1 -174.8(4)
C4 Zr1 Sn1 Si1 -164.3(4)
C9 Zr1 Sn1 Si1 19.2(4)
C8 Zr1 Sn1 Si1 19.2(4)
C7 Zr1 Sn1 Si1 -11.4(4)
Sn3 Zr1 Sn1 Si1 103.35(12)
C2 Zr1 Sn1 Si2 24.1(4)
C1 Zr1 Sn1 Si2 -1.9(6)
C6 Zr1 Sn1 Si2 106.6(4)
C3 Zr1 Sn1 Si2 8.1(4)
C10 Zr1 Sn1 Si2 121.0(4)
C5 Zr1 Sn1 Si2 -34.0(4)
C4 Zr1 Sn1 Si2 -23.5(4)
C9 Zr1 Sn1 Si2 160.0(4)
C8 Zr1 Sn1 Si2 160.0(4)
C7 Zr1 Sn1 Si2 129.4(4)
Sn3 Zr1 Sn1 Si2 -115.86(13)
C2 Zr1 Sn1 Sn2 136.0(4)
C1 Zr1 Sn1 Sn2 110.0(6)
C6 Zr1 Sn1 Sn2 -141.5(3)
C3 Zr1 Sn1 Sn2 120.0(4)
C10 Zr1 Sn1 Sn2 -127.0(4)
C5 Zr1 Sn1 Sn2 78.0(4)
C4 Zr1 Sn1 Sn2 88.5(4)
C9 Zr1 Sn1 Sn2 -88.0(4)
C8 Zr1 Sn1 Sn2 -88.1(3)
C7 Zr1 Sn1 Sn2 -118.6(4)
Sn3 Zr1 Sn1 Sn2 -3.90(4)
Si1 Sn1 Sn2 Si3 119.80(15)
Si2 Sn1 Sn2 Si3 4.58(15)
Zr1 Sn1 Sn2 Si3 -119.18(11)
Si1 Sn1 Sn2 Si4 6.32(15)
Si2 Sn1 Sn2 Si4 -108.91(15)
Zr1 Sn1 Sn2 Si4 127.33(11)
Si1 Sn1 Sn2 Sn3 -116.90(11)
Si2 Sn1 Sn2 Sn3 127.87(11)
Zr1 Sn1 Sn2 Sn3 4.12(5)
Si3 Sn2 Sn3 Si5 -6.22(15)
Si4 Sn2 Sn3 Si5 109.27(14)
Sn1 Sn2 Sn3 Si5 -127.81(11)
Si3 Sn2 Sn3 Si6 -118.77(15)
Si4 Sn2 Sn3 Si6 -3.28(15)
Sn1 Sn2 Sn3 Si6 119.64(11)
Si3 Sn2 Sn3 Zr1 117.50(12)
Si4 Sn2 Sn3 Zr1 -127.02(11)
Sn1 Sn2 Sn3 Zr1 -4.10(5)
C2 Zr1 Sn3 Si5 -13.9(7)
C1 Zr1 Sn3 Si5 -24.7(4)
C6 Zr1 Sn3 Si5 -130.2(5)
C3 Zr1 Sn3 Si5 26.2(6)
C10 Zr1 Sn3 Si5 -108.6(4)
C5 Zr1 Sn3 Si5 0.0(4)
C4 Zr1 Sn3 Si5 28.8(4)
C9 Zr1 Sn3 Si5 -126.9(4)
C8 Zr1 Sn3 Si5 -159.3(3)
C7 Zr1 Sn3 Si5 -165.5(5)
Sn1 Zr1 Sn3 Si5 111.88(13)
C2 Zr1 Sn3 Si6 131.7(7)
C1 Zr1 Sn3 Si6 120.9(4)
C6 Zr1 Sn3 Si6 15.4(5)
C3 Zr1 Sn3 Si6 171.8(6)
C10 Zr1 Sn3 Si6 37.1(4)
C5 Zr1 Sn3 Si6 145.6(4)
C4 Zr1 Sn3 Si6 174.4(4)
C9 Zr1 Sn3 Si6 18.7(4)
C8 Zr1 Sn3 Si6 -13.7(3)
C7 Zr1 Sn3 Si6 -19.8(5)
Sn1 Zr1 Sn3 Si6 -102.50(14)
C2 Zr1 Sn3 Sn2 -121.8(6)
C1 Zr1 Sn3 Sn2 -132.7(4)
C6 Zr1 Sn3 Sn2 121.9(4)
C3 Zr1 Sn3 Sn2 -81.8(5)
C10 Zr1 Sn3 Sn2 143.5(3)
C5 Zr1 Sn3 Sn2 -108.0(4)
C4 Zr1 Sn3 Sn2 -79.2(4)
C9 Zr1 Sn3 Sn2 125.1(3)
C8 Zr1 Sn3 Sn2 92.7(3)
C7 Zr1 Sn3 Sn2 86.6(5)
Sn1 Zr1 Sn3 Sn2 3.91(4)
Si2 Sn1 Si1 C11 164.8(5)
Sn2 Sn1 Si1 C11 40.4(5)
Zr1 Sn1 Si1 C11 -46.3(5)
Si2 Sn1 Si1 C13 39.3(6)
Sn2 Sn1 Si1 C13 -85.1(6)
Zr1 Sn1 Si1 C13 -171.8(6)
Si2 Sn1 Si1 C12 -75.4(6)
Sn2 Sn1 Si1 C12 160.1(5)
Zr1 Sn1 Si1 C12 73.5(6)
Si1 Sn1 Si2 C14 57.3(7)
Sn2 Sn1 Si2 C14 179.1(7)
Zr1 Sn1 Si2 C14 -90.4(7)
Si1 Sn1 Si2 C16 174.7(8)
Sn2 Sn1 Si2 C16 -63.5(8)
Zr1 Sn1 Si2 C16 27.0(8)
Si1 Sn1 Si2 C15 -60.0(7)
Sn2 Sn1 Si2 C15 61.7(7)
Zr1 Sn1 Si2 C15 152.2(7)
Si4 Sn2 Si3 C17 170.2(7)
Sn3 Sn2 Si3 C17 -68.7(7)
Sn1 Sn2 Si3 C17 51.1(7)
Si4 Sn2 Si3 C19 -66.8(6)
Sn3 Sn2 Si3 C19 54.3(6)
Sn1 Sn2 Si3 C19 174.0(6)
Si4 Sn2 Si3 C18 49.9(7)
Sn3 Sn2 Si3 C18 170.9(7)
Sn1 Sn2 Si3 C18 -69.3(7)
Si3 Sn2 Si4 C21 -72.2(6)
Sn3 Sn2 Si4 C21 166.2(6)
Sn1 Sn2 Si4 C21 45.9(6)
Si3 Sn2 Si4 C22 164.5(6)
Sn3 Sn2 Si4 C22 42.9(6)
Sn1 Sn2 Si4 C22 -77.4(6)
Si3 Sn2 Si4 C20 42.8(6)
Sn3 Sn2 Si4 C20 -78.8(6)
Sn1 Sn2 Si4 C20 160.9(5)
Si6 Sn3 Si5 C25 -80.8(5)
Sn2 Sn3 Si5 C25 159.7(5)
Zr1 Sn3 Si5 C25 71.7(5)
Si6 Sn3 Si5 C23 161.0(6)
Sn2 Sn3 Si5 C23 41.5(6)
Zr1 Sn3 Si5 C23 -46.5(6)
Si6 Sn3 Si5 C24 37.0(5)
Sn2 Sn3 Si5 C24 -82.5(5)
Zr1 Sn3 Si5 C24 -170.5(5)
Si5 Sn3 Si6 C27 52.3(6)
Sn2 Sn3 Si6 C27 172.7(6)
Zr1 Sn3 Si6 C27 -100.2(6)
Si5 Sn3 Si6 C28 169.6(6)
Sn2 Sn3 Si6 C28 -70.1(6)
Zr1 Sn3 Si6 C28 17.0(6)
Si5 Sn3 Si6 C26 -65.6(6)
Sn2 Sn3 Si6 C26 54.7(6)
Zr1 Sn3 Si6 C26 141.8(6)
C2 Zr1 C1 C5 -115.0(14)
C6 Zr1 C1 C5 -176.5(10)
C3 Zr1 C1 C5 -77.9(10)
C10 Zr1 C1 C5 153.8(10)
C4 Zr1 C1 C5 -38.6(9)
C9 Zr1 C1 C5 129.9(9)
C8 Zr1 C1 C5 140.4(9)
C7 Zr1 C1 C5 -176.3(9)
Sn1 Zr1 C1 C5 -65.6(11)
Sn3 Zr1 C1 C5 50.0(9)
C6 Zr1 C1 C2 -61.5(11)
C3 Zr1 C1 C2 37.1(10)
C10 Zr1 C1 C2 -91.2(11)
C5 Zr1 C1 C2 115.0(14)
C4 Zr1 C1 C2 76.4(11)
C9 Zr1 C1 C2 -115.1(11)
C8 Zr1 C1 C2 -104.6(11)
C7 Zr1 C1 C2 -61.3(12)
Sn1 Zr1 C1 C2 49.3(13)
Sn3 Zr1 C1 C2 165.0(10)
C5 C1 C2 C3 -1.1(18)
Zr1 C1 C2 C3 -68.3(11)
C5 C1 C2 Zr1 67.2(12)
C1 Zr1 C2 C3 113.0(15)
C6 Zr1 C2 C3 -129.7(10)
C10 Zr1 C2 C3 -162.5(10)
C5 Zr1 C2 C3 76.6(11)
C4 Zr1 C2 C3 35.5(10)
C9 Zr1 C2 C3 -170.7(9)
C8 Zr1 C2 C3 -137.7(10)
C7 Zr1 C2 C3 -113.3(10)
Sn1 Zr1 C2 C3 -30.9(10)
Sn3 Zr1 C2 C3 93.3(10)
C6 Zr1 C2 C1 117.2(11)
C3 Zr1 C2 C1 -113.0(15)
C10 Zr1 C2 C1 84.5(11)
C5 Zr1 C2 C1 -36.4(9)
C4 Zr1 C2 C1 -77.5(11)
C9 Zr1 C2 C1 76.3(11)
C8 Zr1 C2 C1 109.3(10)
C7 Zr1 C2 C1 133.7(10)
Sn1 Zr1 C2 C1 -143.9(10)
Sn3 Zr1 C2 C1 -19.7(14)
C1 C2 C3 C4 0.9(19)
Zr1 C2 C3 C4 -66.2(12)
C1 C2 C3 Zr1 67.1(11)
C2 Zr1 C3 C4 116.9(15)
C1 Zr1 C3 C4 77.7(11)
C6 Zr1 C3 C4 167.2(11)
C10 Zr1 C3 C4 136.0(10)
C5 Zr1 C3 C4 37.3(10)
C9 Zr1 C3 C4 132.2(11)
C8 Zr1 C3 C4 -164.0(10)
C7 Zr1 C3 C4 -163.3(10)
Sn1 Zr1 C3 C4 -93.1(11)
Sn3 Zr1 C3 C4 4.9(13)
C1 Zr1 C3 C2 -39.3(10)
C6 Zr1 C3 C2 50.2(10)
C10 Zr1 C3 C2 19.1(11)
C5 Zr1 C3 C2 -79.6(11)
C4 Zr1 C3 C2 -116.9(15)
C9 Zr1 C3 C2 15.3(15)
C8 Zr1 C3 C2 79.0(14)
C7 Zr1 C3 C2 79.8(11)
Sn1 Zr1 C3 C2 150.0(10)
Sn3 Zr1 C3 C2 -112.0(9)
C2 C3 C4 C5 0(2)
Zr1 C3 C4 C5 -65.5(12)
C2 C3 C4 Zr1 65.2(12)
C2 Zr1 C4 C3 -36.1(10)
C1 Zr1 C4 C3 -78.3(12)
C6 Zr1 C4 C3 -16.8(14)
C10 Zr1 C4 C3 -61.2(13)
C5 Zr1 C4 C3 -116.1(15)
C9 Zr1 C4 C3 -105.2(15)
C8 Zr1 C4 C3 107(4)
C7 Zr1 C4 C3 27.6(17)
Sn1 Zr1 C4 C3 81.7(11)
Sn3 Zr1 C4 C3 -176.0(11)
C2 Zr1 C4 C5 80.1(11)
C1 Zr1 C4 C5 37.8(9)
C6 Zr1 C4 C5 99.4(10)
C3 Zr1 C4 C5 116.1(15)
C10 Zr1 C4 C5 54.9(12)
C9 Zr1 C4 C5 10.9(18)
C8 Zr1 C4 C5 -137(3)
C7 Zr1 C4 C5 143.7(11)
Sn1 Zr1 C4 C5 -162.1(10)
Sn3 Zr1 C4 C5 -59.9(10)
C2 C1 C5 C4 0.9(18)
Zr1 C1 C5 C4 66.8(11)
C2 C1 C5 Zr1 -66.0(11)
C3 C4 C5 C1 -0.3(19)
Zr1 C4 C5 C1 -66.2(11)
C3 C4 C5 Zr1 65.9(12)
C2 Zr1 C5 C1 38.0(9)
C6 Zr1 C5 C1 4.4(12)
C3 Zr1 C5 C1 77.5(11)
C10 Zr1 C5 C1 -27.9(11)
C4 Zr1 C5 C1 112.9(14)
C9 Zr1 C5 C1 -61.6(11)
C8 Zr1 C5 C1 -79.3(14)
C7 Zr1 C5 C1 9(2)
Sn1 Zr1 C5 C1 132.3(8)
Sn3 Zr1 C5 C1 -129.1(9)
C2 Zr1 C5 C4 -74.9(11)
C1 Zr1 C5 C4 -112.9(14)
C6 Zr1 C5 C4 -108.5(10)
C3 Zr1 C5 C4 -35.4(10)
C10 Zr1 C5 C4 -140.8(9)
C9 Zr1 C5 C4 -174.5(9)
C8 Zr1 C5 C4 167.8(10)
C7 Zr1 C5 C4 -104.1(17)
Sn1 Zr1 C5 C4 19.4(11)
Sn3 Zr1 C5 C4 118.0(10)
C2 Zr1 C6 C10 -95.0(9)
C1 Zr1 C6 C10 -65.4(9)
C3 Zr1 C6 C10 -119.3(9)
C5 Zr1 C6 C10 -67.7(10)
C4 Zr1 C6 C10 -110.5(9)
C9 Zr1 C6 C10 37.3(8)
C8 Zr1 C6 C10 77.9(9)
C7 Zr1 C6 C10 115.0(13)
Sn1 Zr1 C6 C10 159.7(8)
Sn3 Zr1 C6 C10 41.3(10)
C2 Zr1 C6 C7 150.1(10)
C1 Zr1 C6 C7 179.7(9)
C3 Zr1 C6 C7 125.7(9)
C10 Zr1 C6 C7 -115.0(13)
C5 Zr1 C6 C7 177.3(8)
C4 Zr1 C6 C7 134.5(9)
C9 Zr1 C6 C7 -77.7(9)
C8 Zr1 C6 C7 -37.0(8)
Sn1 Zr1 C6 C7 44.8(9)
Sn3 Zr1 C6 C7 -73.7(9)
C10 C6 C7 C8 -2.6(16)
Zr1 C6 C7 C8 64.7(10)
C10 C6 C7 Zr1 -67.2(10)
C2 Zr1 C7 C6 -31.1(10)
C1 Zr1 C7 C6 -0.4(11)
C3 Zr1 C7 C6 -64.1(10)
C10 Zr1 C7 C6 37.2(8)
C5 Zr1 C7 C6 -6(2)
C4 Zr1 C7 C6 -79.8(13)
C9 Zr1 C7 C6 77.2(10)
C8 Zr1 C7 C6 115.3(13)
Sn1 Zr1 C7 C6 -135.1(9)
Sn3 Zr1 C7 C6 126.6(8)
C2 Zr1 C7 C8 -146.3(9)
C1 Zr1 C7 C8 -115.7(9)
C6 Zr1 C7 C8 -115.3(13)
C3 Zr1 C7 C8 -179.4(9)
C10 Zr1 C7 C8 -78.1(9)
C5 Zr1 C7 C8 -121.6(15)
C4 Zr1 C7 C8 164.9(9)
C9 Zr1 C7 C8 -38.1(8)
Sn1 Zr1 C7 C8 109.7(9)
Sn3 Zr1 C7 C8 11.4(10)
C6 C7 C8 C9 3.3(16)
Zr1 C7 C8 C9 67.2(10)
C6 C7 C8 Zr1 -63.9(10)
C2 Zr1 C8 C9 -66.5(11)
C1 Zr1 C8 C9 -19.1(12)
C6 Zr1 C8 C9 -76.1(9)
C3 Zr1 C8 C9 -111.9(13)
C10 Zr1 C8 C9 -35.5(8)
C5 Zr1 C8 C9 28.6(16)
C4 Zr1 C8 C9 155(3)
C7 Zr1 C8 C9 -113.0(13)
Sn1 Zr1 C8 C9 179.9(8)
Sn3 Zr1 C8 C9 77.2(8)
C2 Zr1 C8 C7 46.5(12)
C1 Zr1 C8 C7 93.9(11)
C6 Zr1 C8 C7 36.9(9)
C3 Zr1 C8 C7 1.2(16)
C10 Zr1 C8 C7 77.5(10)
C5 Zr1 C8 C7 141.6(12)
C4 Zr1 C8 C7 -92(4)
C9 Zr1 C8 C7 113.0(13)
Sn1 Zr1 C8 C7 -67.1(9)
Sn3 Zr1 C8 C7 -169.8(9)
C7 C8 C9 C10 -2.9(16)
Zr1 C8 C9 C10 64.9(10)
C7 C8 C9 Zr1 -67.8(10)
C2 Zr1 C9 C10 15.4(10)
C1 Zr1 C9 C10 48.9(10)
C6 Zr1 C9 C10 -38.1(8)
C3 Zr1 C9 C10 6.6(14)
C5 Zr1 C9 C10 77.8(10)
C4 Zr1 C9 C10 70.8(15)
C8 Zr1 C9 C10 -117.3(13)
C7 Zr1 C9 C10 -79.0(10)
Sn1 Zr1 C9 C10 -117.3(8)
Sn3 Zr1 C9 C10 145.0(9)
C2 Zr1 C9 C8 132.7(9)
C1 Zr1 C9 C8 166.2(9)
C6 Zr1 C9 C8 79.2(9)
C3 Zr1 C9 C8 123.8(11)
C10 Zr1 C9 C8 117.3(13)
C5 Zr1 C9 C8 -164.9(9)
C4 Zr1 C9 C8 -171.9(11)
C7 Zr1 C9 C8 38.2(9)
Sn1 Zr1 C9 C8 -0.1(10)
Sn3 Zr1 C9 C8 -97.8(8)
C8 C9 C10 C6 1.3(16)
Zr1 C9 C10 C6 66.5(10)
C8 C9 C10 Zr1 -65.2(10)
C7 C6 C10 C9 0.8(17)
Zr1 C6 C10 C9 -67.5(10)
C7 C6 C10 Zr1 68.3(10)
C2 Zr1 C10 C9 -166.0(9)
C1 Zr1 C10 C9 -132.2(9)
C6 Zr1 C10 C9 113.8(13)
C3 Zr1 C10 C9 -176.0(8)
C5 Zr1 C10 C9 -117.6(9)
C4 Zr1 C10 C9 -146.0(9)
C8 Zr1 C10 C9 36.1(8)
C7 Zr1 C10 C9 76.7(9)
Sn1 Zr1 C10 C9 86.8(9)
Sn3 Zr1 C10 C9 -35.5(9)
C2 Zr1 C10 C6 80.2(9)
C1 Zr1 C10 C6 114.0(9)
C3 Zr1 C10 C6 70.2(10)
C5 Zr1 C10 C6 128.6(9)
C4 Zr1 C10 C6 100.2(10)
C9 Zr1 C10 C6 -113.8(13)
C8 Zr1 C10 C6 -77.7(9)
C7 Zr1 C10 C6 -37.1(8)
Sn1 Zr1 C10 C6 -26.9(10)
Sn3 Zr1 C10 C6 -149.3(8)
